data_7718557
loop_
_publ_author_name
'Skvortsova, Sofia V.'
'Verkhov, Fyodor K.'
'Nikolaenkova, Elena B.'
'Rakhmanova, Marianna I.'
'Kokina, Tatiana E.'
'Sukhikh, Taisiya S.'
'Shekhovtsov, Nikita A.'
'Bushuev, Mark B.'

_publ_section_title
;
 Interplay of the Cu&#x22ef;Cu distance and coordination geometry as a
 factor affecting the quantum efficiency in dimeric copper(I) halide
 complexes with derivatives of 4-pyrazolylpyrimidine-2-thiol.
;
_journal_issue 22
_journal_name_full 'Dalton transactions (Cambridge, England : 2003)'
_journal_page_first 9000
_journal_page_last 9015
_journal_paper_doi 10.1039/d5dt00498e
_journal_volume 54
_journal_year 2025
_chemical_formula_moiety 'C17 H18 N4 S'
_chemical_formula_sum 'C17 H18 N4 S'
_chemical_formula_weight 310.41
_chemical_name_systematic 2-(benzylthio)-4-(3,5-dimethyl-1H-pyrazol-1-yl)-6-methylpyrimidine
_space_group_crystal_system monoclinic
_space_group_IT_number 11
_space_group_name_Hall '-P 2yb'
_space_group_name_H-M_alt 'P 1 21/m 1'
_atom_sites_solution_hydrogens mixed
_atom_sites_solution_primary dual
_audit_creation_date 2025-02-14
_audit_creation_method
;
Olex2 1.5
(compiled 2022.04.07 svn.rca3783a0 for OlexSys, GUI svn.r6498)
;
_audit_update_record
;
2025-02-17 deposited with the CCDC.	2025-04-23 downloaded from the CCDC.
;
_cell_angle_alpha 90
_cell_angle_beta 100.397(5)
_cell_angle_gamma 90
_cell_formula_units_Z 2
_cell_length_a 11.0358(8)
_cell_length_b 6.7859(6)
_cell_length_c 11.4683(7)
_cell_measurement_reflns_used 2742
_cell_measurement_temperature 150.00
_cell_measurement_theta_max 74.60
_cell_measurement_theta_min 3.92
_cell_volume 844.73(11)
_computing_cell_refinement 'Bruker SAINT'
_computing_data_collection 'Bruker APEX3'
_computing_data_reduction 'Bruker SAINT'
_computing_molecular_graphics 'Olex2 1.5 (Dolomanov et al., 2009)'
_computing_publication_material 'Olex2 1.5 (Dolomanov et al., 2009)'
_computing_structure_refinement 'SHELXL 2019/3 (Sheldrick, 2015)'
_computing_structure_solution 'SHELXT 2018/2 (Sheldrick, 2018)'
_diffrn_ambient_temperature 150.00
_diffrn_detector PIXEL
_diffrn_detector_area_resol_mean 7.41
_diffrn_detector_type 'Bruker PHOTON III area detector'
_diffrn_measured_fraction_theta_full 0.999
_diffrn_measured_fraction_theta_max 0.990
_diffrn_measurement_device 'three-circle diffractometer'
_diffrn_measurement_device_type 'Bruker D8 Venture diffractometer'
_diffrn_measurement_method '\w and \f scans'
_diffrn_radiation_monochromator 'Incoatec HELIOS multilayer mirrors'
_diffrn_radiation_type CuK\a
_diffrn_radiation_wavelength 1.54178
_diffrn_reflns_av_R_equivalents 0.0840
_diffrn_reflns_av_unetI/netI 0.0578
_diffrn_reflns_Laue_measured_fraction_full 0.999
_diffrn_reflns_Laue_measured_fraction_max 0.990
_diffrn_reflns_limit_h_max 13
_diffrn_reflns_limit_h_min -13
_diffrn_reflns_limit_k_max 8
_diffrn_reflns_limit_k_min -8
_diffrn_reflns_limit_l_max 14
_diffrn_reflns_limit_l_min -13
_diffrn_reflns_number 8763
_diffrn_reflns_point_group_measured_fraction_full 0.999
_diffrn_reflns_point_group_measured_fraction_max 0.990
_diffrn_reflns_theta_full 67.679
_diffrn_reflns_theta_max 74.591
_diffrn_reflns_theta_min 3.919
_diffrn_source 'Incoatec IuS3.0 microfocus X-ray tube'
_diffrn_source_current 1.1
_diffrn_source_power 0.05500000000000001
_diffrn_source_voltage 50.0
_diffrn_standards_number 0
_exptl_absorpt_coefficient_mu 1.705
_exptl_absorpt_correction_T_max 0.7538
_exptl_absorpt_correction_T_min 0.6062
_exptl_absorpt_correction_type multi-scan
_exptl_absorpt_process_details
;
SADABS-2016/2 (Bruker,2016/2) was used for absorption correction.
wR2(int) was 0.0987 before and 0.0679 after correction.
The Ratio of minimum to maximum transmission is 0.8042.
The \l/2 correction factor is Not present.
;
_exptl_crystal_colour colourless
_exptl_crystal_colour_primary colourless
_exptl_crystal_density_diffrn 1.220
_exptl_crystal_description plate
_exptl_crystal_F_000 328
_exptl_crystal_size_max 0.09
_exptl_crystal_size_mid 0.05
_exptl_crystal_size_min 0.025
_refine_diff_density_max 0.176
_refine_diff_density_min -0.357
_refine_diff_density_rms 0.047
_refine_ls_extinction_method none
_refine_ls_goodness_of_fit_ref 1.032
_refine_ls_hydrogen_treatment mixed
_refine_ls_matrix_type full
_refine_ls_number_parameters 151
_refine_ls_number_reflns 1864
_refine_ls_number_restraints 0
_refine_ls_restrained_S_all 1.032
_refine_ls_R_factor_all 0.0561
_refine_ls_R_factor_gt 0.0385
_refine_ls_shift/su_max 0.000
_refine_ls_shift/su_mean 0.000
_refine_ls_structure_factor_coef Fsqd
_refine_ls_weighting_details 'w=1/[\s^2^(Fo^2^)+(0.0465P)^2^+0.1640P] where P=(Fo^2^+2Fc^2^)/3'
_refine_ls_weighting_scheme calc
_refine_ls_wR_factor_gt 0.0951
_refine_ls_wR_factor_ref 0.1027
_reflns_Friedel_coverage 0.000
_reflns_number_gt 1495
_reflns_number_total 1864
_reflns_threshold_expression 'I > 2\s(I)'
_cod_data_source_file d5dt00498e2.cif
_cod_data_source_block l128
_cod_depositor_comments 'Adding full bibliography for 7718557--7718562.cif.'
_cod_database_code 7718557
_shelx_shelxl_version_number 2019/3
_shelx_space_group_comment
;
The symmetry employed for this shelxl refinement is uniquely defined
by the following loop, which should always be used as a source of
symmetry information in preference to the above space-group names.
They are only intended as comments.
;
_shelx_estimated_absorpt_t_max 0.959
_shelx_estimated_absorpt_t_min 0.862
_olex2_refinement_description
;
1. Fixed Uiso
 At 1.5 times of:
  All C(H,H,H) groups
2. Others
 Fixed Sof: H14A(0.5) H14B(0.5) H14C(0.5) H15A(0.5) H15B(0.5) H15C(0.5)
 H17A(0.5) H17B(0.5) H17C(0.5)
3.a Idealised Me refined as rotating group:
 C141(H14A,H14B,H14C), C151(H15A,H15B,H15C), C171(H17A,H17B,H17C)
;
_olex2_submission_special_instructions 'No special instructions were received'

loop_
_space_group_symop_operation_xyz
'x, y, z'
'-x, y+1/2, -z'
'-x, -y, -z'
'x, -y-1/2, z'

loop_
_atom_site_label
_atom_site_type_symbol
_atom_site_fract_x
_atom_site_fract_y
_atom_site_fract_z
_atom_site_U_iso_or_equiv
_atom_site_adp_type
_atom_site_occupancy
_atom_site_site_symmetry_order
_atom_site_calc_flag
_atom_site_refinement_flags_posn
_atom_site_refinement_flags_adp
_atom_site_refinement_flags_occupancy
_atom_site_disorder_assembly
_atom_site_disorder_group
S1 S 0.25499(5) 0.750000 0.54229(5) 0.03082(18) Uani 1 2 d S T P . .
N1 N 0.50153(18) 0.750000 0.58008(16) 0.0279(4) Uani 1 2 d S T P . .
N2 N 0.39062(18) 0.750000 0.37993(15) 0.0269(4) Uani 1 2 d S T P . .
N3 N 0.49198(17) 0.750000 0.21857(15) 0.0258(4) Uani 1 2 d S T P . .
N4 N 0.60158(18) 0.750000 0.17656(17) 0.0299(4) Uani 1 2 d S T P . .
C11 C 0.3997(2) 0.750000 0.49805(18) 0.0261(5) Uani 1 2 d S T P . .
C12 C 0.4979(2) 0.750000 0.34180(18) 0.0247(5) Uani 1 2 d S T P . .
C13 C 0.6113(2) 0.750000 0.41814(19) 0.0276(5) Uani 1 2 d S T P . .
H13 H 0.684(3) 0.750000 0.391(2) 0.033(7) Uiso 1 2 d S . P . .
C14 C 0.6088(2) 0.750000 0.53819(19) 0.0272(5) Uani 1 2 d S T P . .
C15 C 0.5686(2) 0.750000 0.05975(19) 0.0302(5) Uani 1 2 d S T P . .
C16 C 0.4397(2) 0.750000 0.0253(2) 0.0324(5) Uani 1 2 d S T P . .
H16 H 0.394(3) 0.750000 -0.050(3) 0.044(8) Uiso 1 2 d S . P . .
C17 C 0.3915(2) 0.750000 0.12717(19) 0.0276(5) Uani 1 2 d S T P . .
C111 C 0.3017(2) 0.750000 0.70288(19) 0.0311(5) Uani 1 2 d S T P . .
H111 H 0.3544(19) 0.869(3) 0.7278(18) 0.048(6) Uiso 1 1 d . . . . .
C112 C 0.1873(2) 0.750000 0.75845(18) 0.0304(5) Uani 1 2 d S T P . .
C113 C 0.13511(18) 0.5746(3) 0.78505(17) 0.0418(5) Uani 1 1 d . . . . .
H113 H 0.1685(19) 0.447(3) 0.7672(18) 0.049(6) Uiso 1 1 d . . . . .
C114 C 0.0315(2) 0.5757(4) 0.83904(18) 0.0525(6) Uani 1 1 d . . . . .
H114 H -0.003(2) 0.445(4) 0.856(2) 0.062(7) Uiso 1 1 d . . . . .
C115 C -0.0199(3) 0.750000 0.8652(2) 0.0516(8) Uani 1 2 d S T P . .
H115 H -0.094(3) 0.750000 0.904(3) 0.056(9) Uiso 1 2 d S . P . .
C141 C 0.7248(2) 0.750000 0.6288(2) 0.0342(5) Uani 1 2 d S T P . .
H14A H 0.709703 0.814526 0.701229 0.051 Uiso 0.5 1 calc R U P A -1
H14B H 0.789243 0.821571 0.597622 0.051 Uiso 0.5 1 calc R U P A -1
H14C H 0.751531 0.613903 0.646744 0.051 Uiso 0.5 1 calc R U P A -1
C151 C 0.6642(3) 0.750000 -0.0180(2) 0.0383(6) Uani 1 2 d S T P . .
H15A H 0.627945 0.800364 -0.096655 0.057 Uiso 0.5 1 calc R U P B -1
H15B H 0.693880 0.615265 -0.025353 0.057 Uiso 0.5 1 calc R U P B -1
H15C H 0.733240 0.834370 0.017210 0.057 Uiso 0.5 1 calc R U P B -1
C171 C 0.2594(2) 0.750000 0.1398(2) 0.0366(6) Uani 1 2 d S T P . .
H17A H 0.207188 0.752836 0.061042 0.055 Uiso 0.5 1 calc R U P C -1
H17B H 0.242529 0.866473 0.184791 0.055 Uiso 0.5 1 calc R U P C -1
H17C H 0.241689 0.630692 0.181850 0.055 Uiso 0.5 1 calc R U P C -1

loop_
_atom_site_aniso_label
_atom_site_aniso_U_11
_atom_site_aniso_U_22
_atom_site_aniso_U_33
_atom_site_aniso_U_23
_atom_site_aniso_U_13
_atom_site_aniso_U_12
S1 0.0292(3) 0.0428(4) 0.0222(3) 0.000 0.0094(2) 0.000
N1 0.0294(10) 0.0313(10) 0.0239(9) 0.000 0.0067(8) 0.000
N2 0.0286(10) 0.0303(10) 0.0232(9) 0.000 0.0083(7) 0.000
N3 0.0253(9) 0.0318(10) 0.0216(9) 0.000 0.0078(7) 0.000
N4 0.0279(10) 0.0377(11) 0.0273(9) 0.000 0.0132(8) 0.000
C11 0.0310(12) 0.0264(11) 0.0224(10) 0.000 0.0088(8) 0.000
C12 0.0285(11) 0.0246(11) 0.0220(10) 0.000 0.0070(8) 0.000
C13 0.0271(11) 0.0309(12) 0.0262(11) 0.000 0.0086(9) 0.000
C14 0.0303(12) 0.0255(11) 0.0258(11) 0.000 0.0053(9) 0.000
C15 0.0406(13) 0.0292(12) 0.0241(10) 0.000 0.0142(10) 0.000
C16 0.0391(13) 0.0399(13) 0.0184(10) 0.000 0.0056(9) 0.000
C17 0.0295(12) 0.0309(12) 0.0226(10) 0.000 0.0049(9) 0.000
C111 0.0304(12) 0.0430(14) 0.0218(10) 0.000 0.0099(9) 0.000
C112 0.0310(12) 0.0431(14) 0.0184(10) 0.000 0.0074(9) 0.000
C113 0.0417(10) 0.0457(12) 0.0409(10) 0.0034(8) 0.0157(8) -0.0019(9)
C114 0.0423(11) 0.0715(16) 0.0466(11) 0.0109(10) 0.0152(9) -0.0127(11)
C115 0.0284(13) 0.093(3) 0.0354(14) 0.000 0.0123(11) 0.000
C141 0.0320(12) 0.0440(15) 0.0256(11) 0.000 0.0029(9) 0.000
C151 0.0477(15) 0.0412(14) 0.0315(12) 0.000 0.0219(11) 0.000
C171 0.0275(12) 0.0558(16) 0.0261(12) 0.000 0.0041(9) 0.000

loop_
_atom_type_symbol
_atom_type_description
_atom_type_scat_dispersion_real
_atom_type_scat_dispersion_imag
_atom_type_scat_source
C C 0.0181 0.0091 'International Tables Vol C Tables 4.2.6.8 and 6.1.1.4'
H H 0.0000 0.0000 'International Tables Vol C Tables 4.2.6.8 and 6.1.1.4'
N N 0.0311 0.0180 'International Tables Vol C Tables 4.2.6.8 and 6.1.1.4'
S S 0.3331 0.5567 'International Tables Vol C Tables 4.2.6.8 and 6.1.1.4'

loop_
_geom_angle_atom_site_label_1
_geom_angle_atom_site_label_2
_geom_angle_atom_site_label_3
_geom_angle
_geom_angle_site_symmetry_1
_geom_angle_site_symmetry_3
_geom_angle_publ_flag
C11 S1 C111 100.69(11) . . ?
C11 N1 C14 115.48(18) . . ?
C12 N2 C11 115.00(19) . . ?
N4 N3 C12 117.85(18) . . ?
N4 N3 C17 111.65(16) . . ?
C17 N3 C12 130.51(19) . . ?
C15 N4 N3 104.77(18) . . ?
N1 C11 S1 119.41(15) . . ?
N1 C11 N2 127.9(2) . . ?
N2 C11 S1 112.66(17) . . ?
N2 C12 N3 116.58(19) . . ?
N2 C12 C13 122.96(19) . . ?
C13 C12 N3 120.46(19) . . ?
C12 C13 H13 122.2(17) . . ?
C14 C13 C12 116.7(2) . . ?
C14 C13 H13 121.1(17) . . ?
N1 C14 C13 121.9(2) . . ?
N1 C14 C141 116.54(19) . . ?
C13 C14 C141 121.6(2) . . ?
N4 C15 C16 111.33(19) . . ?
N4 C15 C151 120.5(2) . . ?
C16 C15 C151 128.2(2) . . ?
C15 C16 H16 128.8(18) . . ?
C17 C16 C15 106.8(2) . . ?
C17 C16 H16 124.4(18) . . ?
N3 C17 C171 126.25(19) . . ?
C16 C17 N3 105.4(2) . . ?
C16 C17 C171 128.3(2) . . ?
S1 C111 H111 109.3(12) . . ?
S1 C111 H111 109.3(12) . 4_575 ?
H111 C111 H111 107(2) . 4_575 ?
C112 C111 S1 108.69(16) . . ?
C112 C111 H111 111.3(11) . . ?
C112 C111 H111 111.3(12) . 4_575 ?
C113 C112 C111 120.42(11) 4_575 . ?
C113 C112 C111 120.42(11) . . ?
C113 C112 C113 119.1(2) . 4_575 ?
C112 C113 H113 122.0(12) . . ?
C112 C113 C114 120.1(2) . . ?
C114 C113 H113 117.8(12) . . ?
C113 C114 H114 117.2(14) . . ?
C115 C114 C113 120.4(2) . . ?
C115 C114 H114 122.3(14) . . ?
C114 C115 C114 119.7(3) . 4_575 ?
C114 C115 H115 120.15(13) . . ?
C114 C115 H115 120.16(13) 4_575 . ?
C14 C141 H14A 109.5 . . ?
C14 C141 H14B 109.5 . . ?
C14 C141 H14C 109.5 . . ?
H14A C141 H14B 109.5 . . ?
H14A C141 H14C 109.5 . . ?
H14B C141 H14C 109.5 . . ?
C15 C151 H15A 109.5 . . ?
C15 C151 H15B 109.5 . . ?
C15 C151 H15C 109.5 . . ?
H15A C151 H15B 109.5 . . ?
H15A C151 H15C 109.5 . . ?
H15B C151 H15C 109.5 . . ?
C17 C171 H17A 109.5 . . ?
C17 C171 H17B 109.5 . . ?
C17 C171 H17C 109.5 . . ?
H17A C171 H17B 109.5 . . ?
H17A C171 H17C 109.5 . . ?
H17B C171 H17C 109.5 . . ?

loop_
_geom_bond_atom_site_label_1
_geom_bond_atom_site_label_2
_geom_bond_distance
_geom_bond_site_symmetry_2
_geom_bond_publ_flag
S1 C11 1.761(2) . ?
S1 C111 1.821(2) . ?
N1 C11 1.329(3) . ?
N1 C14 1.355(3) . ?
N2 C11 1.340(3) . ?
N2 C12 1.334(3) . ?
N3 N4 1.380(2) . ?
N3 C12 1.403(3) . ?
N3 C17 1.381(3) . ?
N4 C15 1.323(3) . ?
C12 C13 1.391(3) . ?
C13 H13 0.91(3) . ?
C13 C14 1.382(3) . ?
C14 C141 1.496(3) . ?
C15 C16 1.406(4) . ?
C15 C151 1.499(3) . ?
C16 H16 0.92(3) . ?
C16 C17 1.368(3) . ?
C17 C171 1.491(3) . ?
C111 H111 1.01(2) 4_575 ?
C111 H111 1.01(2) . ?
C111 C112 1.513(3) . ?
C112 C113 1.380(2) . ?
C112 C113 1.380(2) 4_575 ?
C113 H113 0.98(2) . ?
C113 C114 1.396(2) . ?
C114 H114 1.00(3) . ?
C114 C115 1.368(3) . ?
C115 H115 1.00(3) . ?
C141 H14A 0.9800 . ?
C141 H14B 0.9800 . ?
C141 H14C 0.9800 . ?
C151 H15A 0.9800 . ?
C151 H15B 0.9800 . ?
C151 H15C 0.9800 . ?
C171 H17A 0.9800 . ?
C171 H17B 0.9800 . ?
C171 H17C 0.9800 . ?

loop_
_geom_torsion_atom_site_label_1
_geom_torsion_atom_site_label_2
_geom_torsion_atom_site_label_3
_geom_torsion_atom_site_label_4
_geom_torsion
_geom_torsion_site_symmetry_1
_geom_torsion_site_symmetry_2
_geom_torsion_site_symmetry_3
_geom_torsion_site_symmetry_4
_geom_torsion_publ_flag
S1 C111 C112 C113 90.56(19) . . . . ?
S1 C111 C112 C113 -90.56(19) . . . 4_575 ?
N2 C12 C13 C14 0.000(0) . . . . ?
N3 N4 C15 C16 0.000(0) . . . . ?
N3 N4 C15 C151 180.000(0) . . . . ?
N3 C12 C13 C14 180.000(0) . . . . ?
N4 N3 C12 N2 180.000(0) . . . . ?
N4 N3 C12 C13 0.000(0) . . . . ?
N4 N3 C17 C16 0.000(0) . . . . ?
N4 N3 C17 C171 180.000(0) . . . . ?
N4 C15 C16 C17 0.000(0) . . . . ?
C11 S1 C111 C112 180.000(0) . . . . ?
C11 N1 C14 C13 0.000(1) . . . . ?
C11 N1 C14 C141 180.000(0) . . . . ?
C11 N2 C12 N3 180.000(0) . . . . ?
C11 N2 C12 C13 0.000(0) . . . . ?
C12 N2 C11 S1 180.000(0) . . . . ?
C12 N2 C11 N1 0.000(1) . . . . ?
C12 N3 N4 C15 180.000(0) . . . . ?
C12 N3 C17 C16 180.000(0) . . . . ?
C12 N3 C17 C171 0.000(0) . . . . ?
C12 C13 C14 N1 0.000(1) . . . . ?
C12 C13 C14 C141 180.000(0) . . . . ?
C14 N1 C11 S1 180.000(0) . . . . ?
C14 N1 C11 N2 0.000(1) . . . . ?
C15 C16 C17 N3 0.000(0) . . . . ?
C15 C16 C17 C171 180.000(0) . . . . ?
C17 N3 N4 C15 0.000(0) . . . . ?
C17 N3 C12 N2 0.000(0) . . . . ?
C17 N3 C12 C13 180.000(0) . . . . ?
C111 S1 C11 N1 0.000(0) . . . . ?
C111 S1 C11 N2 180.000(0) . . . . ?
C111 C112 C113 C114 178.4(2) . . . . ?
C112 C113 C114 C115 0.5(3) . . . . ?
C113 C112 C113 C114 -0.5(4) 4_575 . . . ?
C113 C114 C115 C114 -0.5(4) . . . 4_575 ?
C151 C15 C16 C17 180.0 . . . . ?
